data_7053550
loop_
_publ_author_name
'Leong, Wei Lee'
'Vittal, Jagadese J.'

_publ_section_title
;
 Alkali metal ion directed self-assembled Ni(ii) molecular clusters
;
_journal_issue 10
_journal_name_full 'New Journal of Chemistry'
_journal_page_first 2145
_journal_paper_doi 10.1039/c0nj00157k
_journal_volume 34
_journal_year 2010
_chemical_formula_sum 'C78 H96 N6 Na6 Ni7 O49'
_chemical_formula_weight 2450.52
_chemical_name_systematic
;
?
;
_space_group_IT_number 148
_symmetry_cell_setting trigonal
_symmetry_space_group_name_Hall '-R 3'
_symmetry_space_group_name_H-M 'R -3 :H'
_atom_sites_solution_hydrogens geom
_atom_sites_solution_primary direct
_atom_sites_solution_secondary difmap
_audit_creation_method SHELXL-97
_cell_angle_alpha 90.00
_cell_angle_beta 90.00
_cell_angle_gamma 120.00
_cell_formula_units_Z 3
_cell_length_a 15.4367(9)
_cell_length_b 15.4367(9)
_cell_length_c 35.721(4)
_cell_measurement_reflns_used 1678
_cell_measurement_temperature 223(2)
_cell_measurement_theta_max 19.71
_cell_measurement_theta_min 2.66
_cell_volume 7371.6(10)
_computing_cell_refinement 'Bruker SMART'
_computing_data_collection 'Bruker SMART'
_computing_data_reduction 'Bruker SAINT'
_computing_molecular_graphics 'Bruker SHELXTL'
_computing_publication_material 'Bruker SHELXTL'
_computing_structure_refinement 'SHELXL-97 (Sheldrick, 1997)'
_computing_structure_solution 'SHELXS-97 (Sheldrick, 1990)'
_diffrn_ambient_temperature 223(2)
_diffrn_measured_fraction_theta_full 0.986
_diffrn_measured_fraction_theta_max 0.986
_diffrn_measurement_device_type 'CCD area detector'
_diffrn_measurement_method 'phi and omega scans'
_diffrn_radiation_monochromator graphite
_diffrn_radiation_source 'fine-focus sealed tube'
_diffrn_radiation_type MoK\a
_diffrn_radiation_wavelength 0.71073
_diffrn_reflns_av_R_equivalents 0.0871
_diffrn_reflns_av_sigmaI/netI 0.0887
_diffrn_reflns_limit_h_max 18
_diffrn_reflns_limit_h_min -18
_diffrn_reflns_limit_k_max 18
_diffrn_reflns_limit_k_min -16
_diffrn_reflns_limit_l_max 43
_diffrn_reflns_limit_l_min -31
_diffrn_reflns_number 13252
_diffrn_reflns_theta_full 25.48
_diffrn_reflns_theta_max 25.48
_diffrn_reflns_theta_min 1.63
_exptl_absorpt_coefficient_mu 1.439
_exptl_absorpt_correction_T_max 0.8025
_exptl_absorpt_correction_T_min 0.7061
_exptl_absorpt_correction_type multi-scan
_exptl_absorpt_process_details 'Sadabs, (Sheldrick 2005)'
_exptl_crystal_colour Green
_exptl_crystal_density_diffrn 1.656
_exptl_crystal_density_method 'not measured'
_exptl_crystal_description Block
_exptl_crystal_F_000 3780
_exptl_crystal_size_max 0.26
_exptl_crystal_size_mid 0.20
_exptl_crystal_size_min 0.16
_refine_diff_density_max 0.908
_refine_diff_density_min -0.588
_refine_diff_density_rms 0.115
_refine_ls_extinction_method none
_refine_ls_goodness_of_fit_ref 1.032
_refine_ls_matrix_type full
_refine_ls_number_parameters 222
_refine_ls_number_reflns 3003
_refine_ls_number_restraints 0
_refine_ls_restrained_S_all 1.032
_refine_ls_R_factor_all 0.1393
_refine_ls_R_factor_gt 0.0795
_refine_ls_shift/su_max 0.002
_refine_ls_shift/su_mean 0.000
_refine_ls_structure_factor_coef Fsqd
_refine_ls_weighting_details 'calc w=1/[\s^2^(Fo^2^)+(0.1000P)^2^+0.0000P] where P=(Fo^2^+2Fc^2^)/3'
_refine_ls_weighting_scheme calc
_refine_ls_wR_factor_gt 0.1900
_refine_ls_wR_factor_ref 0.2110
_reflns_number_gt 1557
_reflns_number_total 3003
_reflns_threshold_expression >2sigma(I)
_cod_data_source_file c0nj00157k.txt
_cod_data_source_block compound_2a
_cod_depositor_comments
;
The following automatic conversions were performed:

'_symmetry_cell_setting' value 'Trigonal' changed to 'trigonal'
according to /home/saulius/struct/CIF-dictionaries/cif_core.dic
dictionary named 'cif_core.dic' version 2.4.2 from 2011-04-26.

Automatic conversion script
Id: cif_fix_values 1891 2012-01-12 08:04:46Z andrius 
;
_cod_original_sg_symbol_H-M R-3
_cod_database_code 7053550

loop_
_symmetry_equiv_pos_as_xyz
'x, y, z'
'-y, x-y, z'
'-x+y, -x, z'
'x+2/3, y+1/3, z+1/3'
'-y+2/3, x-y+1/3, z+1/3'
'-x+y+2/3, -x+1/3, z+1/3'
'x+1/3, y+2/3, z+2/3'
'-y+1/3, x-y+2/3, z+2/3'
'-x+y+1/3, -x+2/3, z+2/3'
'-x, -y, -z'
'y, -x+y, -z'
'x-y, x, -z'
'-x+2/3, -y+1/3, -z+1/3'
'y+2/3, -x+y+1/3, -z+1/3'
'x-y+2/3, x+1/3, -z+1/3'
'-x+1/3, -y+2/3, -z+2/3'
'y+1/3, -x+y+2/3, -z+2/3'
'x-y+1/3, x+2/3, -z+2/3'

loop_
_atom_site_label
_atom_site_type_symbol
_atom_site_fract_x
_atom_site_fract_y
_atom_site_fract_z
_atom_site_U_iso_or_equiv
_atom_site_adp_type
_atom_site_occupancy
_atom_site_symmetry_multiplicity
_atom_site_calc_flag
_atom_site_refinement_flags
Ni1 Ni 0.78792(7) 0.80967(7) 1.00279(2) 0.0553(4) Uani 1 1 d .
Ni2 Ni 1.0000 1.0000 1.0000 0.0445(5) Uani 1 6 d S
O1 O 0.7405(3) 0.8882(4) 0.96687(12) 0.0595(13) Uani 1 1 d .
C1 C 0.7478(6) 0.8722(7) 0.9305(2) 0.070(2) Uani 1 1 d .
C2 C 0.7997(6) 0.9482(7) 0.9044(2) 0.077(2) Uani 1 1 d .
H2 H 0.8285 1.0154 0.9118 0.092 Uiso 1 1 calc R
C3 C 0.8093(7) 0.9252(8) 0.8671(2) 0.089(3) Uani 1 1 d .
H3 H 0.8462 0.9778 0.8503 0.107 Uiso 1 1 calc R
C4 C 0.7669(7) 0.8293(9) 0.8547(2) 0.085(3) Uani 1 1 d .
C5 C 0.7077(7) 0.7533(8) 0.8796(2) 0.087(3) Uani 1 1 d .
C6 C 0.6985(6) 0.7716(7) 0.9177(2) 0.077(2) Uani 1 1 d .
C7 C 0.6383(6) 0.6879(7) 0.9455(2) 0.079(2) Uani 1 1 d .
H7A H 0.5911 0.7020 0.9588 0.095 Uiso 1 1 calc R
H7B H 0.5997 0.6246 0.9320 0.095 Uiso 1 1 calc R
N1 N 0.7040(5) 0.6780(4) 0.97284(16) 0.0697(18) Uani 1 1 d .
H1 H 0.7462 0.6614 0.9606 0.084 Uiso 1 1 calc R
C8 C 0.6460(7) 0.6007(7) 1.0023(2) 0.084(3) Uani 1 1 d .
H8A H 0.6885 0.5777 1.0138 0.101 Uiso 1 1 calc R
H8B H 0.5883 0.5430 0.9909 0.101 Uiso 1 1 calc R
C9 C 0.6098(7) 0.6489(8) 1.0327(2) 0.086(3) Uani 1 1 d .
O2 O 0.6577(4) 0.7440(5) 1.03493(13) 0.0739(16) Uani 1 1 d .
O3 O 0.5411(5) 0.5893(5) 1.05347(15) 0.113(3) Uani 1 1 d .
C10 C 0.7726(8) 0.7966(10) 0.8163(2) 0.094(3) Uani 1 1 d .
C11 C 0.7244(10) 0.7000(11) 0.8070(3) 0.113(4) Uani 1 1 d .
H11 H 0.7311 0.6814 0.7826 0.136 Uiso 1 1 calc R
C12 C 0.6628(10) 0.6236(11) 0.8333(3) 0.109(4) Uani 1 1 d .
C13 C 0.8353(9) 0.8764(10) 0.7874(3) 0.130(4) Uani 1 1 d .
H13A H 0.8269 0.8454 0.7630 0.194 Uiso 1 1 calc R
H13B H 0.9052 0.9093 0.7946 0.194 Uiso 1 1 calc R
H13C H 0.8135 0.9254 0.7861 0.194 Uiso 1 1 calc R
O4 O 0.6561(5) 0.6526(5) 0.86928(15) 0.103(2) Uani 1 1 d .
O5 O 0.6124(7) 0.5364(7) 0.82752(19) 0.135(3) Uani 1 1 d .
O6 O 0.8638(3) 0.9457(3) 1.02734(12) 0.0510(12) Uani 1 1 d .
H6 H 0.867(5) 0.951(5) 1.051(2) 0.061 Uiso 1 1 d .
Na1 Na 0.4142(3) 0.5806(3) 1.10642(11) 0.1152(14) Uani 1 1 d .
O7 O 0.2227(6) 0.4246(7) 1.0918(2) 0.144(3) Uani 1 1 d .
O8 O 0.3333 0.6667 1.0563(13) 0.198(6) Uiso 0.50 3 d SP
O8A O 0.3333 0.6667 1.1338(10) 0.198(6) Uiso 0.50 3 d SP
O1W O 0.356(5) 0.724(3) 1.0232(12) 0.198(6) Uiso 0.25 1 d P
O2W O 0.3333 0.6667 1.1667 0.198(6) Uiso 1 6 d S
O3W O 0.3333 0.6667 0.9940(7) 0.198(6) Uiso 1 3 d S
O4W O 0.3333 0.6667 0.955(2) 0.198(6) Uiso 0.25 3 d SP

loop_
_atom_site_aniso_label
_atom_site_aniso_U_11
_atom_site_aniso_U_22
_atom_site_aniso_U_33
_atom_site_aniso_U_23
_atom_site_aniso_U_13
_atom_site_aniso_U_12
Ni1 0.0535(7) 0.0602(7) 0.0436(5) -0.0031(4) -0.0013(4) 0.0220(5)
Ni2 0.0511(9) 0.0511(9) 0.0312(10) 0.000 0.000 0.0256(4)
O1 0.054(3) 0.074(4) 0.048(3) -0.007(2) -0.009(2) 0.029(3)
C1 0.064(5) 0.099(7) 0.053(5) -0.010(4) -0.013(4) 0.046(5)
C2 0.087(6) 0.094(7) 0.052(4) 0.000(4) -0.016(4) 0.047(5)
C3 0.080(7) 0.119(9) 0.060(5) 0.001(5) -0.018(4) 0.044(6)
C4 0.088(7) 0.121(9) 0.045(4) -0.008(5) -0.020(4) 0.051(6)
C5 0.088(7) 0.110(8) 0.061(5) -0.020(5) -0.034(5) 0.048(6)
C6 0.067(6) 0.108(8) 0.057(5) -0.013(5) -0.019(4) 0.045(6)
C7 0.061(5) 0.097(7) 0.063(5) -0.023(4) -0.014(4) 0.026(5)
N1 0.068(4) 0.064(4) 0.058(4) -0.011(3) 0.001(3) 0.018(4)
C8 0.070(6) 0.071(6) 0.076(5) -0.012(4) -0.004(4) 0.008(5)
C9 0.066(6) 0.084(7) 0.067(5) -0.010(5) 0.001(4) 0.006(6)
O2 0.062(4) 0.080(4) 0.062(3) -0.015(3) 0.005(2) 0.022(3)
O3 0.087(5) 0.111(5) 0.069(4) -0.008(3) 0.014(3) -0.005(4)
C10 0.091(7) 0.149(10) 0.053(5) -0.014(6) -0.017(5) 0.067(8)
C11 0.134(10) 0.164(12) 0.055(6) -0.027(7) -0.012(6) 0.084(10)
C12 0.123(10) 0.130(11) 0.082(7) -0.049(7) -0.053(7) 0.068(9)
C13 0.133(10) 0.191(13) 0.068(6) 0.000(7) -0.008(6) 0.084(9)
O4 0.108(5) 0.123(6) 0.064(4) -0.035(4) -0.022(3) 0.048(5)
O5 0.165(8) 0.135(7) 0.089(5) -0.053(5) -0.031(5) 0.064(7)
O6 0.060(3) 0.058(3) 0.034(2) 0.002(2) 0.005(2) 0.029(3)
Na1 0.097(3) 0.132(4) 0.091(3) 0.006(2) 0.008(2) 0.038(3)
O7 0.131(7) 0.214(10) 0.104(5) -0.021(5) -0.010(4) 0.100(7)

loop_
_atom_type_symbol
_atom_type_description
_atom_type_scat_dispersion_real
_atom_type_scat_dispersion_imag
_atom_type_scat_source
C C 0.0033 0.0016 'International Tables Vol C Tables 4.2.6.8 and 6.1.1.4'
H H 0.0000 0.0000 'International Tables Vol C Tables 4.2.6.8 and 6.1.1.4'
N N 0.0061 0.0033 'International Tables Vol C Tables 4.2.6.8 and 6.1.1.4'
O O 0.0106 0.0060 'International Tables Vol C Tables 4.2.6.8 and 6.1.1.4'
Ni Ni 0.3393 1.1124 'International Tables Vol C Tables 4.2.6.8 and 6.1.1.4'
Na Na 0.0362 0.0249 'International Tables Vol C Tables 4.2.6.8 and 6.1.1.4'

loop_
_geom_angle_atom_site_label_1
_geom_angle_atom_site_label_2
_geom_angle_atom_site_label_3
_geom_angle
_geom_angle_site_symmetry_1
_geom_angle_site_symmetry_3
O6 Ni1 O6 82.2(2) . 12_657
O6 Ni1 N1 173.0(2) . .
O6 Ni1 N1 97.6(2) 12_657 .
O6 Ni1 O2 100.5(2) . .
O6 Ni1 O2 174.8(2) 12_657 .
N1 Ni1 O2 80.2(2) . .
O6 Ni1 O1 97.42(19) . 12_657
O6 Ni1 O1 82.00(19) 12_657 12_657
N1 Ni1 O1 89.5(2) . 12_657
O2 Ni1 O1 93.2(2) . 12_657
O6 Ni1 O1 81.70(18) . .
O6 Ni1 O1 89.83(19) 12_657 .
N1 Ni1 O1 91.3(2) . .
O2 Ni1 O1 95.0(2) . .
O1 Ni1 O1 171.82(19) 12_657 .
O6 Ni2 O6 180.000(1) 3_675 12_657
O6 Ni2 O6 99.70(16) 3_675 .
O6 Ni2 O6 80.30(16) 12_657 .
O6 Ni2 O6 99.70(16) 3_675 2_765
O6 Ni2 O6 80.30(16) 12_657 2_765
O6 Ni2 O6 99.70(16) . 2_765
O6 Ni2 O6 80.30(16) 3_675 10_777
O6 Ni2 O6 99.70(16) 12_657 10_777
O6 Ni2 O6 180.000(1) . 10_777
O6 Ni2 O6 80.30(16) 2_765 10_777
O6 Ni2 O6 80.30(16) 3_675 11_567
O6 Ni2 O6 99.70(16) 12_657 11_567
O6 Ni2 O6 80.30(16) . 11_567
O6 Ni2 O6 180.0(2) 2_765 11_567
O6 Ni2 O6 99.70(16) 10_777 11_567
C1 O1 Ni1 129.6(5) . 11_567
C1 O1 Ni1 113.3(5) . .
Ni1 O1 Ni1 95.61(17) 11_567 .
O1 C1 C2 124.1(8) . .
O1 C1 C6 117.8(7) . .
C2 C1 C6 118.1(7) . .
C1 C2 C3 120.7(9) . .
C4 C3 C2 122.0(9) . .
C3 C4 C5 117.8(8) . .
C3 C4 C10 126.5(10) . .
C5 C4 C10 115.6(10) . .
C4 C5 O4 122.7(8) . .
C4 C5 C6 122.5(10) . .
O4 C5 C6 114.8(9) . .
C5 C6 C1 118.6(9) . .
C5 C6 C7 122.6(9) . .
C1 C6 C7 118.8(7) . .
N1 C7 C6 111.2(7) . .
C7 N1 C8 112.2(7) . .
C7 N1 Ni1 111.4(5) . .
C8 N1 Ni1 104.4(4) . .
N1 C8 C9 108.7(7) . .
O3 C9 O2 127.2(9) . .
O3 C9 C8 115.9(9) . .
O2 C9 C8 116.7(7) . .
C9 O2 Ni1 112.9(5) . .
C9 O3 Na1 142.2(7) . .
C11 C10 C4 121.0(10) . .
C11 C10 C13 120.7(10) . .
C4 C10 C13 118.3(11) . .
C10 C11 C12 121.9(10) . .
O5 C12 O4 114.5(12) . .
O5 C12 C11 127.5(11) . .
O4 C12 C11 117.9(11) . .
C12 O4 C5 120.8(9) . .
C12 O5 Na1 112.2(7) . 10_667
Ni1 O6 Ni1 100.17(19) . 11_567
Ni1 O6 Ni2 99.13(19) . .
Ni1 O6 Ni2 98.17(18) 11_567 .
O8A Na1 O3 144.9(6) . .
O8A Na1 O7 86.3(3) . .
O3 Na1 O7 110.2(2) . .
O8A Na1 O8 62.4(11) . .
O3 Na1 O8 90.7(7) . .
O7 Na1 O8 76.2(2) . .
O8A Na1 O5 93.5(8) . 10_667
O3 Na1 O5 118.9(3) . 10_667
O7 Na1 O5 81.6(3) . 10_667
O8 Na1 O5 147.9(6) . 10_667
O8A Na1 Na1 37.5(5) . 2_665
O3 Na1 Na1 107.7(2) . 2_665
O7 Na1 Na1 110.6(2) . 2_665
O8 Na1 Na1 47.5(5) . 2_665
O5 Na1 Na1 123.99(19) 10_667 2_665
O8A Na1 Na1 37.5(5) . 3_565
O3 Na1 Na1 134.88(18) . 3_565
O7 Na1 Na1 51.8(2) . 3_565
O8 Na1 Na1 47.5(5) . 3_565
O5 Na1 Na1 100.4(2) 10_667 3_565
Na1 Na1 Na1 60.000(1) 2_665 3_565
O1W O8 O1W 56(4) . 2_665
O1W O8 O1W 56(4) . 3_565
O1W O8 O1W 56(4) 2_665 3_565
O1W O8 Na1 96(2) . 2_665
O1W O8 Na1 142(3) 2_665 2_665
O1W O8 Na1 133(3) 3_565 2_665
O1W O8 Na1 133(3) . 3_565
O1W O8 Na1 96(2) 2_665 3_565
O1W O8 Na1 142(3) 3_565 3_565
Na1 O8 Na1 85.0(10) 2_665 3_565
O1W O8 Na1 142(3) . .
O1W O8 Na1 133(3) 2_665 .
O1W O8 Na1 95.9(19) 3_565 .
Na1 O8 Na1 85.0(10) 2_665 .
Na1 O8 Na1 85.0(10) 3_565 .
O2W O8A Na1 113.7(8) . 3_565
O2W O8A Na1 113.7(8) . 2_665
Na1 O8A Na1 104.9(9) 3_565 2_665
O2W O8A Na1 113.7(8) . .
Na1 O8A Na1 104.9(9) 3_565 .
Na1 O8A Na1 104.9(9) 2_665 .
O3W O1W O1W 59.1(17) . 2_665
O3W O1W O1W 59.1(18) . 3_565
O1W O1W O1W 60.00(6) 2_665 3_565
O3W O1W O8 111(4) . .
O1W O1W O8 61.8(18) 2_665 .
O1W O1W O8 61.8(18) 3_565 .
O8A O2W O8A 180.00(3) . 13_567
O1W O3W O1W 62(4) 2_665 .
O1W O3W O1W 62(4) 2_665 3_565
O1W O3W O1W 62(4) . 3_565
O1W O3W O4W 144(2) 2_665 .
O1W O3W O4W 144(2) . .
O1W O3W O4W 144(2) 3_565 .

loop_
_geom_bond_atom_site_label_1
_geom_bond_atom_site_label_2
_geom_bond_distance
_geom_bond_site_symmetry_2
Ni1 O6 2.023(5) .
Ni1 O6 2.053(5) 12_657
Ni1 N1 2.078(6) .
Ni1 O2 2.085(5) .
Ni1 O1 2.089(5) 12_657
Ni1 O1 2.130(5) .
Ni2 O6 2.077(4) 3_675
Ni2 O6 2.077(4) 12_657
Ni2 O6 2.077(4) .
Ni2 O6 2.077(4) 2_765
Ni2 O6 2.077(4) 10_777
Ni2 O6 2.077(4) 11_567
O1 C1 1.336(8) .
O1 Ni1 2.089(5) 11_567
C1 C2 1.397(11) .
C1 C6 1.421(12) .
C2 C3 1.403(11) .
C3 C4 1.360(13) .
C4 C5 1.389(13) .
C4 C10 1.481(12) .
C5 O4 1.395(11) .
C5 C6 1.411(11) .
C6 C7 1.525(12) .
C7 N1 1.469(10) .
N1 C8 1.504(10) .
C8 C9 1.570(12) .
C9 O3 1.242(10) .
C9 O2 1.275(10) .
O3 Na1 2.677(8) .
C10 C11 1.334(14) .
C10 C13 1.525(15) .
C11 C12 1.432(17) .
C12 O5 1.189(13) .
C12 O4 1.383(11) .
O5 Na1 2.873(10) 10_667
O6 Ni1 2.053(5) 11_567
Na1 O8A 2.437(16) .
Na1 O7 2.774(10) .
Na1 O8 2.86(3) .
Na1 O5 2.873(10) 10_667
Na1 Na1 3.866(9) 2_665
Na1 Na1 3.866(9) 3_565
O8 O1W 1.41(4) .
O8 O1W 1.41(4) 2_665
O8 O1W 1.41(4) 3_565
O8 Na1 2.86(3) 2_665
O8 Na1 2.86(3) 3_565
O8A O2W 1.17(4) .
O8A Na1 2.437(16) 3_565
O8A Na1 2.437(16) 2_665
O1W O3W 1.30(4) .
O1W O1W 1.33(8) 2_665
O1W O1W 1.33(8) 3_565
O2W O8A 1.17(4) 13_567
O3W O1W 1.30(4) 2_665
O3W O1W 1.30(4) 3_565
O3W O4W 1.38(8) .
